data_2205806
loop_
_publ_author_name
'\,Sahin, Onur'
'B\"uy\"ukg\"ung\"or, Orhan'
'Albayrak, \,Ci\<gdem'
'Odaba\,so\<glu, Mustafa'

_publ_section_title
;
 (<i>E</i>)-2-Methoxy-6-[(2-trifluoromethylphenylimino)methyl]phenol
;
_journal_issue 5
_journal_name_full 'Acta Crystallographica Section E'
_journal_page_first o1288
_journal_page_last o1290
_journal_paper_doi 10.1107/S1600536805010342
_journal_volume 61
_journal_year 2005
_chemical_formula_iupac 'C15 H12 F3 N O2'
_chemical_formula_moiety 'C15 H12 F3 N O2'
_chemical_formula_sum 'C15 H12 F3 N O2'
_chemical_formula_weight 295.26
_chemical_melting_point .39E-305
_chemical_name_systematic
;
(<i>E</i>)-2-methoxy-6-[(2-trifluoromethylphenylimino)methyl]phenol
;
_space_group_IT_number 19
_symmetry_cell_setting orthorhombic
_symmetry_space_group_name_Hall 'P 2ac 2ab'
_symmetry_space_group_name_H-M 'P 21 21 21'
_atom_sites_solution_hydrogens geom
_atom_sites_solution_primary direct
_atom_sites_solution_secondary difmap
_cell_angle_alpha 90.00
_cell_angle_beta 90.00
_cell_angle_gamma 90.00
_cell_formula_units_Z 4
_cell_length_a 5.2070(5)
_cell_length_b 14.0918(18)
_cell_length_c 18.1737(18)
_cell_measurement_reflns_used 3996
_cell_measurement_temperature 296
_cell_measurement_theta_max 25.47
_cell_measurement_theta_min 1.83
_cell_volume 1333.5(3)
_computing_cell_refinement X-AREA
_computing_data_collection 'X-AREA (Stoe & Cie, 2002)'
_computing_data_reduction 'X-RED32 (Stoe & Cie, 2002)'
_computing_molecular_graphics 'ORTEP-3 for Windows (Farrugia, 1997)'
_computing_publication_material 'WinGX (Farrugia, 1998)'
_computing_structure_refinement 'SHELXL97 (Sheldrick, 1997)'
_computing_structure_solution 'SHELXS97 (Sheldrick, 1997)'
_diffrn_ambient_temperature 296
_diffrn_detector_area_resol_mean 6.67
_diffrn_measured_fraction_theta_full 1.000
_diffrn_measured_fraction_theta_max 1.000
_diffrn_measurement_device_type 'Stoe IPDS 2'
_diffrn_measurement_method 'rotation method'
_diffrn_radiation_monochromator graphite
_diffrn_radiation_source 'fine-focus sealed tube'
_diffrn_radiation_type MoK\a
_diffrn_radiation_wavelength 0.71073
_diffrn_reflns_av_R_equivalents 0.1416
_diffrn_reflns_av_sigmaI/netI 0.0748
_diffrn_reflns_limit_h_max 6
_diffrn_reflns_limit_h_min -6
_diffrn_reflns_limit_k_max 16
_diffrn_reflns_limit_k_min -17
_diffrn_reflns_limit_l_max 22
_diffrn_reflns_limit_l_min -22
_diffrn_reflns_number 8826
_diffrn_reflns_theta_full 26.00
_diffrn_reflns_theta_max 26.00
_diffrn_reflns_theta_min 1.83
_diffrn_standards_decay_% <2
_diffrn_standards_number 0
_exptl_absorpt_coefficient_mu 0.126
_exptl_absorpt_correction_T_max 0.9791
_exptl_absorpt_correction_T_min 0.9544
_exptl_absorpt_correction_type integration
_exptl_absorpt_process_details '(X-RED32; Stoe & Cie, 2002)'
_exptl_crystal_colour orange
_exptl_crystal_density_diffrn 1.471
_exptl_crystal_density_meas ?
_exptl_crystal_density_method .
_exptl_crystal_description needle
_exptl_crystal_F_000 608
_exptl_crystal_size_max 0.500
_exptl_crystal_size_mid 0.293
_exptl_crystal_size_min 0.180
_refine_diff_density_max 0.220
_refine_diff_density_min -0.234
_refine_ls_extinction_coef 0.015(3)
_refine_ls_extinction_expression Fc^*^=kFc[1+0.001xFc^2^\l^3^/sin(2\q)]^-1/4^
_refine_ls_extinction_method 'SHELXL97 (Sheldrick, 1997)'
_refine_ls_goodness_of_fit_ref 0.891
_refine_ls_hydrogen_treatment mixed
_refine_ls_matrix_type full
_refine_ls_number_parameters 196
_refine_ls_number_reflns 1562
_refine_ls_number_restraints 0
_refine_ls_restrained_S_all 0.891
_refine_ls_R_factor_all 0.0779
_refine_ls_R_factor_gt 0.0537
_refine_ls_shift/su_max 0.000
_refine_ls_shift/su_mean 0.000
_refine_ls_structure_factor_coef Fsqd
_refine_ls_weighting_details 'calc w = 1/[\s^2^(Fo^2^)+(0.0641P)^2^] where P=(Fo^2^+2Fc^2^)/3'
_refine_ls_weighting_scheme calc
_refine_ls_wR_factor_gt 0.1146
_refine_ls_wR_factor_ref 0.1231
_reflns_number_gt 931
_reflns_number_total 1562
_reflns_threshold_expression I>2\s(I)
_cod_data_source_file sj6066.cif
_cod_data_source_block I
_cod_database_code 2205806
_cod_database_fobs_code 2205806

loop_
_symmetry_equiv_pos_as_xyz
'x, y, z'
'-x+1/2, -y, z+1/2'
'x+1/2, -y+1/2, -z'
'-x, y+1/2, -z+1/2'

loop_
_atom_site_label
_atom_site_fract_x
_atom_site_fract_y
_atom_site_fract_z
_atom_site_U_iso_or_equiv
_atom_site_adp_type
_atom_site_calc_flag
_atom_site_refinement_flags
_atom_site_occupancy
_atom_site_type_symbol
C1 1.1258(8) 0.6089(3) 0.3399(2) 0.0622(10) Uani d . 1 C
H1 1.1100 0.5472 0.3222 0.075 Uiso calc R 1 H
C2 1.3066(8) 0.6298(3) 0.3915(2) 0.0639(10) Uani d . 1 C
H2 1.4141 0.5822 0.4091 0.077 Uiso calc R 1 H
C3 1.3314(9) 0.7218(3) 0.4180(2) 0.0648(10) Uani d . 1 C
H3 1.4565 0.7354 0.4530 0.078 Uiso calc R 1 H
C4 1.1738(8) 0.7927(3) 0.3932(2) 0.0578(9) Uani d . 1 C
C5 0.9830(8) 0.7721(3) 0.34060(19) 0.0532(9) Uani d . 1 C
C6 0.9622(8) 0.6812(3) 0.3134(2) 0.0554(9) Uani d . 1 C
C7 0.7752(8) 0.6570(3) 0.25699(19) 0.0562(10) Uani d . 1 C
H7 0.7683 0.5950 0.2397 0.067 Uiso calc R 1 H
C8 0.4371(7) 0.6914(3) 0.17692(19) 0.0542(9) Uani d . 1 C
C9 0.3588(9) 0.6000(3) 0.1642(2) 0.0648(10) Uani d . 1 C
H9 0.4334 0.5506 0.1906 0.078 Uiso calc R 1 H
C10 0.1712(9) 0.5800(3) 0.1128(2) 0.0746(12) Uani d . 1 C
H10 0.1202 0.5175 0.1052 0.090 Uiso calc R 1 H
C11 0.0597(10) 0.6513(4) 0.0731(2) 0.0755(13) Uani d . 1 C
H11 -0.0660 0.6374 0.0384 0.091 Uiso calc R 1 H
C12 0.1339(9) 0.7435(3) 0.0846(2) 0.0680(12) Uani d . 1 C
H12 0.0585 0.7918 0.0573 0.082 Uiso calc R 1 H
C13 0.3206(8) 0.7657(3) 0.13666(18) 0.0558(9) Uani d . 1 C
C14 0.3941(9) 0.8650(3) 0.1486(2) 0.0653(11) Uani d . 1 C
C15 1.3758(9) 0.9100(3) 0.4673(2) 0.0781(13) Uani d . 1 C
H15A 1.3677 0.9769 0.4772 0.117 Uiso calc R 1 H
H15B 1.5405 0.8946 0.4468 0.117 Uiso calc R 1 H
H15C 1.3516 0.8755 0.5123 0.117 Uiso calc R 1 H
F1 0.6403(6) 0.88242(19) 0.13631(16) 0.0887(9) Uani d . 1 F
F2 0.3478(7) 0.89582(17) 0.21757(14) 0.0927(9) Uani d . 1 F
F3 0.2631(6) 0.92538(17) 0.10533(15) 0.0918(9) Uani d . 1 F
N1 0.6211(7) 0.7180(2) 0.23062(15) 0.0560(8) Uani d . 1 N
O1 0.8323(6) 0.8441(2) 0.31810(15) 0.0702(8) Uani d . 1 O
O2 1.1794(6) 0.88493(19) 0.41644(16) 0.0765(9) Uani d . 1 O
H1A 0.710(10) 0.809(3) 0.286(2) 0.090(14) Uiso d . 1 H

loop_
_atom_site_aniso_label
_atom_site_aniso_U_11
_atom_site_aniso_U_22
_atom_site_aniso_U_33
_atom_site_aniso_U_12
_atom_site_aniso_U_13
_atom_site_aniso_U_23
C1 0.066(2) 0.053(2) 0.068(2) 0.002(2) 0.003(2) 0.0042(18)
C2 0.061(2) 0.063(3) 0.068(2) 0.011(2) -0.002(2) 0.0067(19)
C3 0.062(2) 0.070(3) 0.063(2) 0.003(2) -0.005(2) -0.0002(19)
C4 0.056(2) 0.056(2) 0.061(2) -0.002(2) -0.001(2) -0.0031(18)
C5 0.058(2) 0.049(2) 0.0523(19) 0.008(2) 0.0018(18) 0.0024(16)
C6 0.055(2) 0.053(2) 0.058(2) 0.001(2) 0.0077(19) 0.0052(18)
C7 0.061(3) 0.049(2) 0.058(2) -0.005(2) 0.0079(19) -0.0006(17)
C8 0.058(2) 0.056(2) 0.0490(18) -0.0045(19) 0.0024(17) -0.0025(17)
C9 0.073(3) 0.053(2) 0.069(2) -0.006(2) -0.007(2) -0.0032(18)
C10 0.079(3) 0.068(3) 0.076(3) -0.011(3) -0.004(3) -0.018(2)
C11 0.073(3) 0.083(3) 0.071(3) -0.007(3) -0.013(2) -0.012(2)
C12 0.070(3) 0.071(3) 0.064(2) 0.002(2) -0.006(2) 0.0033(19)
C13 0.058(2) 0.060(2) 0.0494(18) -0.001(2) 0.0018(19) -0.0026(17)
C14 0.071(3) 0.055(2) 0.070(2) 0.009(2) 0.001(2) 0.006(2)
C15 0.075(3) 0.083(3) 0.077(3) -0.008(3) -0.014(2) -0.014(2)
F1 0.0764(17) 0.0693(16) 0.121(2) -0.0121(15) 0.0069(16) 0.0145(14)
F2 0.131(2) 0.0655(15) 0.0819(16) 0.0087(18) 0.0039(18) -0.0184(12)
F3 0.109(2) 0.0677(17) 0.0984(18) 0.0095(15) -0.0192(17) 0.0182(15)
N1 0.0595(19) 0.0510(18) 0.0576(17) 0.0011(17) -0.0032(16) -0.0014(14)
O1 0.079(2) 0.0582(16) 0.0732(18) 0.0098(17) -0.0202(18) -0.0076(13)
O2 0.084(2) 0.0623(17) 0.0835(18) 0.0103(18) -0.0256(18) -0.0152(14)

loop_
_atom_type_symbol
_atom_type_description
_atom_type_scat_dispersion_real
_atom_type_scat_dispersion_imag
_atom_type_scat_source
C C 0.0033 0.0000 'International Tables Vol C Tables 4.2.6.8 and 6.1.1.4'
H H 0.0000 0.0000 'International Tables Vol C Tables 4.2.6.8 and 6.1.1.4'
F F 0.0171 0.0000 'International Tables Vol C Tables 4.2.6.8 and 6.1.1.4'
N N 0.0061 0.0000 'International Tables Vol C Tables 4.2.6.8 and 6.1.1.4'
O O 0.0106 0.0000 'International Tables Vol C Tables 4.2.6.8 and 6.1.1.4'

loop_
_geom_angle_atom_site_label_1
_geom_angle_atom_site_label_2
_geom_angle_atom_site_label_3
_geom_angle
_geom_angle_publ_flag
C2 C1 C6 119.7(4) ?
C2 C1 H1 120.1 ?
C6 C1 H1 120.1 ?
C1 C2 C3 120.4(4) ?
C1 C2 H2 119.8 ?
C3 C2 H2 119.8 ?
C4 C3 C2 120.8(4) ?
C4 C3 H3 119.6 ?
C2 C3 H3 119.6 ?
O2 C4 C3 125.4(4) ?
O2 C4 C5 114.9(3) y
C3 C4 C5 119.7(4) ?
O1 C5 C6 123.1(4) y
O1 C5 C4 117.5(3) ?
C6 C5 C4 119.4(4) ?
C5 C6 C1 120.1(4) ?
C5 C6 C7 121.6(4) y
C1 C6 C7 118.4(3) y
N1 C7 C6 122.0(3) y
N1 C7 H7 119.0 ?
C6 C7 H7 119.0 ?
C9 C8 C13 118.8(3) ?
C9 C8 N1 124.5(4) y
C13 C8 N1 116.7(3) y
C8 C9 C10 121.1(4) ?
C8 C9 H9 119.5 ?
C10 C9 H9 119.5 ?
C11 C10 C9 120.5(4) ?
C11 C10 H10 119.7 ?
C9 C10 H10 119.7 ?
C10 C11 C12 119.7(4) ?
C10 C11 H11 120.1 ?
C12 C11 H11 120.1 ?
C11 C12 C13 120.9(4) ?
C11 C12 H12 119.5 ?
C13 C12 H12 119.5 ?
C12 C13 C8 119.0(4) ?
C12 C13 C14 119.9(4) y
C8 C13 C14 121.2(4) y
F1 C14 F3 105.9(3) ?
F1 C14 F2 105.7(4) ?
F3 C14 F2 104.4(3) ?
F1 C14 C13 113.9(4) ?
F3 C14 C13 112.6(4) ?
F2 C14 C13 113.5(4) ?
O2 C15 H15A 109.5 ?
O2 C15 H15B 109.5 ?
H15A C15 H15B 109.5 ?
O2 C15 H15C 109.5 ?
H15A C15 H15C 109.5 ?
H15B C15 H15C 109.5 ?
C7 N1 C8 120.5(3) y
C5 O1 H1A 100(3) ?
C4 O2 C15 116.9(3) y

loop_
_geom_bond_atom_site_label_1
_geom_bond_atom_site_label_2
_geom_bond_distance
_geom_bond_publ_flag
C1 C2 1.361(6) ?
C1 C6 1.413(5) y
C1 H1 0.9300 ?
C2 C3 1.389(5) ?
C2 H2 0.9300 ?
C3 C4 1.370(5) y
C3 H3 0.9300 ?
C4 O2 1.367(4) y
C4 C5 1.409(5) y
C5 O1 1.346(4) y
C5 C6 1.378(5) y
C6 C7 1.454(5) y
C7 N1 1.270(5) y
C7 H7 0.9300 ?
C8 C9 1.371(5) ?
C8 C13 1.414(5) y
C8 N1 1.418(5) y
C9 C10 1.380(6) ?
C9 H9 0.9300 ?
C10 C11 1.367(6) ?
C10 H10 0.9300 ?
C11 C12 1.371(6) ?
C11 H11 0.9300 ?
C12 C13 1.392(6) y
C12 H12 0.9300 ?
C13 C14 1.466(6) ?
C14 F1 1.325(5) ?
C14 F3 1.345(5) ?
C14 F2 1.348(5) ?
C15 O2 1.424(5) y
C15 H15A 0.9600 ?
C15 H15B 0.9600 ?
C15 H15C 0.9600 ?
O1 H1A 1.00(5) ?

loop_
_geom_hbond_atom_site_label_D
_geom_hbond_atom_site_label_H
_geom_hbond_atom_site_label_A
_geom_hbond_site_symmetry_A
_geom_hbond_distance_DH
_geom_hbond_distance_HA
_geom_hbond_distance_DA
_geom_hbond_angle_DHA
O1 H1A N1 . 1.00(5) 1.69(5) 2.625(4) 154(4)
O1 H1A F2 . 1.00(5) 2.57(5) 3.199(4) 121(3)
C2 H2 F3 4_745 0.93 2.79 3.650(5) 154.3
C1 H1 F1 4_745 0.93 2.77 3.443(4) 130.4
C10 H10 O2 4_645 0.93 2.47 3.342(5) 157.2
C11 H11 F3 3_465 0.93 2.90 3.751(5) 153.1
C15 H15B O1 1_655 0.96 2.88 3.724(6) 147.5

loop_
_geom_torsion_atom_site_label_1
_geom_torsion_atom_site_label_2
_geom_torsion_atom_site_label_3
_geom_torsion_atom_site_label_4
_geom_torsion
_geom_torsion_publ_flag
C6 C1 C2 C3 -0.2(6) ?
C1 C2 C3 C4 0.5(6) ?
C2 C3 C4 O2 178.9(4) ?
C2 C3 C4 C5 0.4(6) ?
O2 C4 C5 O1 1.2(5) ?
C3 C4 C5 O1 179.8(4) ?
O2 C4 C5 C6 179.7(3) ?
C3 C4 C5 C6 -1.7(5) ?
O1 C5 C6 C1 -179.6(4) ?
C4 C5 C6 C1 2.0(5) ?
O1 C5 C6 C7 0.8(6) y
C4 C5 C6 C7 -177.6(3) ?
C2 C1 C6 C5 -1.1(6) ?
C2 C1 C6 C7 178.5(3) ?
C5 C6 C7 N1 -0.6(5) y
C1 C6 C7 N1 179.8(4) ?
C13 C8 C9 C10 0.4(6) ?
N1 C8 C9 C10 177.4(4) ?
C8 C9 C10 C11 0.3(6) ?
C9 C10 C11 C12 -0.3(7) ?
C10 C11 C12 C13 -0.4(7) ?
C11 C12 C13 C8 1.1(6) ?
C11 C12 C13 C14 -179.2(4) ?
C9 C8 C13 C12 -1.1(5) ?
N1 C8 C13 C12 -178.4(3) ?
C9 C8 C13 C14 179.2(4) ?
N1 C8 C13 C14 1.9(5) ?
C12 C13 C14 F1 -120.4(4) ?
C8 C13 C14 F1 59.3(5) ?
C12 C13 C14 F3 0.2(6) ?
C8 C13 C14 F3 179.9(3) ?
C12 C13 C14 F2 118.6(4) ?
C8 C13 C14 F2 -61.7(5) ?
C6 C7 N1 C8 -178.5(3) ?
C9 C8 N1 C7 19.0(6) ?
C13 C8 N1 C7 -163.9(3) ?
C3 C4 O2 C15 4.0(6) ?
C5 C4 O2 C15 -177.5(3) ?

loop_
_cod_related_entry_id
_cod_related_entry_database
_cod_related_entry_code
1 ChemSpider 30654809
